data_1547072
loop_
_publ_author_name
'Sicignano, Marina'
'Dentoni Litta, Antonella'
'Schettini, Rosaria'
'De Riccardis, Francesco'
'Pierri, Giovanni'
'Tedesco, Consiglia'
'Izzo, Irene'
'Della Sala, Giorgio'

_publ_section_title
;
 Highly Diastereoselective Crown Ether Catalyzed Arylogous Michael
 Reaction of 3-Aryl Phthalides.
;
_journal_issue 16
_journal_name_full 'Organic letters'
_journal_page_first 4383
_journal_page_last 4386
_journal_paper_doi 10.1021/acs.orglett.7b02113
_journal_volume 19
_journal_year 2017
_chemical_formula_moiety 'C29 H22 O3'
_chemical_formula_sum 'C29 H22 O3'
_chemical_formula_weight 418.46
_space_group_crystal_system triclinic
_space_group_IT_number 2
_space_group_name_Hall '-P 1'
_space_group_name_H-M_alt 'P -1'
_symmetry_space_group_name_Hall '-P 1'
_symmetry_space_group_name_H-M 'P -1'
_atom_sites_solution_hydrogens geom
_audit_creation_date 2017-07-26
_audit_creation_method
;
Olex2 1.2
(compiled 2017.03.28 svn.r3405 for OlexSys, GUI svn.r5337)
;
_cell_angle_alpha 116.064(7)
_cell_angle_beta 93.344(8)
_cell_angle_gamma 103.846(15)
_cell_formula_units_Z 2
_cell_length_a 9.229(7)
_cell_length_b 11.780(9)
_cell_length_c 11.881(8)
_cell_measurement_reflns_used 4153
_cell_measurement_temperature 100(2)
_cell_measurement_theta_max 28.2484
_cell_measurement_theta_min 1.9425
_cell_volume 1106.6(14)
_computing_cell_refinement 'CrystalClear (Rigaku Inc., 2007)'
_computing_data_collection 'CrystalClear (Rigaku Inc., 2007)'
_computing_data_reduction 'CrystalClear (Rigaku Inc., 2007)'
_computing_molecular_graphics 'Olex2 (Dolomanov et al., 2009)'
_computing_publication_material 'Olex2 (Dolomanov et al., 2009)'
_computing_structure_refinement 'ShelXL (Sheldrick, 2015)'
_computing_structure_solution
;
'SIR2014 (Burla et al., 2015)'
;
_diffrn_ambient_temperature 100
_diffrn_detector_area_resol_mean 13.6612
_diffrn_measured_fraction_theta_full 0.971
_diffrn_measured_fraction_theta_max 0.876
_diffrn_measurement_device_type 'Mercury2 (2x2 bin mode)'
_diffrn_radiation_detector CCD
_diffrn_radiation_monochromator 'Graphite Monochromator'
_diffrn_radiation_source 'Sealed Tube'
_diffrn_radiation_type MoK\a
_diffrn_radiation_wavelength 0.71073
_diffrn_reflns_av_R_equivalents 0.0725
_diffrn_reflns_av_unetI/netI 0.1434
_diffrn_reflns_Laue_measured_fraction_full 0.971
_diffrn_reflns_Laue_measured_fraction_max 0.876
_diffrn_reflns_limit_h_max 12
_diffrn_reflns_limit_h_min -9
_diffrn_reflns_limit_k_max 15
_diffrn_reflns_limit_k_min -10
_diffrn_reflns_limit_l_max 11
_diffrn_reflns_limit_l_min -15
_diffrn_reflns_number 9115
_diffrn_reflns_point_group_measured_fraction_full 0.971
_diffrn_reflns_point_group_measured_fraction_max 0.876
_diffrn_reflns_theta_full 25.242
_diffrn_reflns_theta_max 28.634
_diffrn_reflns_theta_min 1.943
_exptl_absorpt_coefficient_mu 0.080
_exptl_absorpt_correction_T_max 1.0000
_exptl_absorpt_correction_T_min 0.3712
_exptl_absorpt_correction_type multi-scan
_exptl_absorpt_process_details 'Blessing, 1995'
_exptl_crystal_colour colorless
_exptl_crystal_density_diffrn 1.256
_exptl_crystal_description needle
_exptl_crystal_F_000 440
_exptl_crystal_size_max 0.43
_exptl_crystal_size_mid 0.24
_exptl_crystal_size_min 0.18
_refine_diff_density_max 0.292
_refine_diff_density_min -0.247
_refine_diff_density_rms 0.061
_refine_ls_extinction_coef 0.010(3)
_refine_ls_extinction_expression Fc^*^=kFc[1+0.001xFc^2^\l^3^/sin(2\q)]^-1/4^
_refine_ls_extinction_method 'SHELXL-2014/7 (Sheldrick 2014'
_refine_ls_goodness_of_fit_ref 0.991
_refine_ls_hydrogen_treatment constr
_refine_ls_matrix_type full
_refine_ls_number_parameters 290
_refine_ls_number_reflns 4974
_refine_ls_number_restraints 0
_refine_ls_restrained_S_all 0.991
_refine_ls_R_factor_all 0.1080
_refine_ls_R_factor_gt 0.0639
_refine_ls_shift/su_max 0.000
_refine_ls_shift/su_mean 0.000
_refine_ls_structure_factor_coef Fsqd
_refine_ls_weighting_details 'w=1/[\s^2^(Fo^2^)+(0.0721P)^2^] where P=(Fo^2^+2Fc^2^)/3'
_refine_ls_weighting_scheme calc
_refine_ls_wR_factor_gt 0.1482
_refine_ls_wR_factor_ref 0.1732
_reflns_Friedel_coverage 0.000
_reflns_number_gt 2768
_reflns_number_total 4974
_reflns_threshold_expression 'I > 2\s(I)'
_cod_data_source_file ol7b02113_si_002.cif
_cod_data_source_block compound3aa
_cod_depositor_comments
;
The following automatic conversions were performed:

'_exptl_absorpt_correction_type' value 'Multi-scan' changed to
'multi-scan' according to
/home/data/users/saulius/crontab/automatic-downloads/current/ACS/lib/dictionaries/cif_core.dic
dictionary named 'cif_core.dic' version 2.4.2 from 2011-04-26.

Automatic conversion script
Id: cif_fix_values 4973 2017-02-22 13:04:09Z antanas 
;
_cod_database_code 1547072
_shelx_shelxl_version_number 2014/7
_shelx_space_group_comment
;
The symmetry employed for this shelxl refinement is uniquely defined
by the following loop, which should always be used as a source of
symmetry information in preference to the above space-group names.
They are only intended as comments.
;
_olex2_refinement_description
;
1. Fixed Uiso
 At 1.2 times of:
  All C(H) groups, All C(H,H) groups
2.a Ternary CH refined with riding coordinates:
 C15(H15)
2.b Secondary CH2 refined with riding coordinates:
 C22(H22A,H22B)
2.c Aromatic/amide H refined with riding coordinates:
 C2(H2), C21(H21), C25(H25), C28(H28), C10(H10), C18(H18), C29(H29), C17(H17),
 C3(H3), C27(H27), C14(H14), C5(H5), C4(H4), C19(H19), C20(H20), C26(H26),
 C13(H13), C12(H12), C11(H11)
;
_olex2_submission_special_instructions 'No special instructions were received'

loop_
_space_group_symop_operation_xyz
'x, y, z'
'-x, -y, -z'

loop_
_atom_site_label
_atom_site_type_symbol
_atom_site_fract_x
_atom_site_fract_y
_atom_site_fract_z
_atom_site_U_iso_or_equiv
_atom_site_adp_type
_atom_site_occupancy
_atom_site_site_symmetry_order
_atom_site_calc_flag
_atom_site_refinement_flags_posn
O2 O 0.96860(14) 0.80934(13) 0.42882(12) 0.0265(3) Uani 1 1 d .
O3 O 1.00973(17) 0.68770(15) -0.02570(13) 0.0392(4) Uani 1 1 d .
O1 O 1.08632(17) 0.94019(15) 0.63169(14) 0.0411(4) Uani 1 1 d .
C7 C 0.9577(2) 0.67875(19) 0.32509(18) 0.0245(4) Uani 1 1 d .
C9 C 0.7920(2) 0.5942(2) 0.28648(19) 0.0267(5) Uani 1 1 d .
C15 C 1.0158(2) 0.6992(2) 0.21308(19) 0.0258(5) Uani 1 1 d .
H15 H 1.0046 0.6098 0.1409 0.031 Uiso 1 1 calc R
C6 C 1.05989(19) 0.62886(19) 0.38525(18) 0.0236(4) Uani 1 1 d .
C23 C 0.9365(2) 0.75665(19) 0.04073(18) 0.0267(5) Uani 1 1 d .
C16 C 1.1829(2) 0.7780(2) 0.24700(18) 0.0258(5) Uani 1 1 d .
C2 C 1.2196(2) 0.7077(2) 0.5895(2) 0.0323(5) Uani 1 1 d .
H2 H 1.2622 0.7755 0.6743 0.039 Uiso 1 1 calc R
C1 C 1.1212(2) 0.72422(19) 0.50859(18) 0.0263(5) Uani 1 1 d .
C21 C 1.2883(2) 0.7151(2) 0.1902(2) 0.0323(5) Uani 1 1 d .
H21 H 1.2548 0.6236 0.1305 0.039 Uiso 1 1 calc R
C22 C 0.9148(2) 0.7623(2) 0.16709(18) 0.0257(5) Uani 1 1 d .
H22A H 0.8071 0.7167 0.1605 0.031 Uiso 1 1 calc R
H22B H 0.9363 0.8559 0.2318 0.031 Uiso 1 1 calc R
C25 C 0.7643(2) 0.8990(2) 0.06208(19) 0.0289(5) Uani 1 1 d .
H25 H 0.7438 0.8974 0.1389 0.035 Uiso 1 1 calc R
C28 C 0.8239(2) 0.9065(2) -0.1600(2) 0.0334(5) Uani 1 1 d .
H28 H 0.8445 0.9091 -0.2364 0.040 Uiso 1 1 calc R
C10 C 0.6827(2) 0.6431(2) 0.3515(2) 0.0323(5) Uani 1 1 d .
H10 H 0.7108 0.7295 0.4218 0.039 Uiso 1 1 calc R
C18 C 1.3889(2) 0.9814(2) 0.3632(2) 0.0361(5) Uani 1 1 d .
H18 H 1.4232 1.0727 0.4233 0.043 Uiso 1 1 calc R
C29 C 0.8921(2) 0.8380(2) -0.11611(19) 0.0296(5) Uani 1 1 d .
H29 H 0.9600 0.7943 -0.1621 0.036 Uiso 1 1 calc R
C17 C 1.2352(2) 0.9126(2) 0.33315(19) 0.0296(5) Uani 1 1 d .
H17 H 1.1649 0.9579 0.3719 0.035 Uiso 1 1 calc R
C3 C 1.2530(2) 0.5889(2) 0.5418(2) 0.0333(5) Uani 1 1 d .
H3 H 1.3195 0.5738 0.5944 0.040 Uiso 1 1 calc R
C27 C 0.7254(2) 0.9717(2) -0.0939(2) 0.0366(5) Uani 1 1 d .
H27 H 0.6784 1.0187 -0.1248 0.044 Uiso 1 1 calc R
C14 C 0.7484(2) 0.4672(2) 0.1845(2) 0.0341(5) Uani 1 1 d .
H14 H 0.8223 0.4329 0.1392 0.041 Uiso 1 1 calc R
C5 C 1.0935(2) 0.5086(2) 0.33673(19) 0.0285(5) Uani 1 1 d .
H5 H 1.0519 0.4412 0.2517 0.034 Uiso 1 1 calc R
C8 C 1.0640(2) 0.8375(2) 0.53573(19) 0.0294(5) Uani 1 1 d .
C4 C 1.1903(2) 0.4915(2) 0.4179(2) 0.0323(5) Uani 1 1 d .
H4 H 1.2144 0.4103 0.3874 0.039 Uiso 1 1 calc R
C19 C 1.4919(2) 0.9171(2) 0.3057(2) 0.0391(6) Uani 1 1 d .
H19 H 1.5968 0.9642 0.3254 0.047 Uiso 1 1 calc R
C20 C 1.4414(2) 0.7837(2) 0.2192(2) 0.0385(6) Uani 1 1 d .
H20 H 1.5119 0.7391 0.1797 0.046 Uiso 1 1 calc R
C26 C 0.6960(2) 0.9680(2) 0.0172(2) 0.0344(5) Uani 1 1 d .
H26 H 0.6289 1.0128 0.0632 0.041 Uiso 1 1 calc R
C13 C 0.5976(2) 0.3902(2) 0.1481(2) 0.0418(6) Uani 1 1 d .
H13 H 0.5690 0.3035 0.0783 0.050 Uiso 1 1 calc R
C12 C 0.4894(2) 0.4391(3) 0.2128(2) 0.0421(6) Uani 1 1 d .
H12 H 0.3863 0.3863 0.1884 0.051 Uiso 1 1 calc R
C11 C 0.5322(2) 0.5657(2) 0.3135(2) 0.0394(6) Uani 1 1 d .
H11 H 0.4576 0.6002 0.3575 0.047 Uiso 1 1 calc R
C24 C 0.86254(19) 0.83192(19) -0.00435(18) 0.0250(4) Uani 1 1 d .

loop_
_atom_site_aniso_label
_atom_site_aniso_U_11
_atom_site_aniso_U_22
_atom_site_aniso_U_33
_atom_site_aniso_U_23
_atom_site_aniso_U_13
_atom_site_aniso_U_12
O2 0.0310(7) 0.0224(8) 0.0234(8) 0.0087(6) 0.0040(6) 0.0075(6)
O3 0.0543(9) 0.0423(10) 0.0272(8) 0.0158(8) 0.0119(7) 0.0252(8)
O1 0.0568(10) 0.0305(9) 0.0280(9) 0.0063(7) 0.0023(7) 0.0151(8)
C7 0.0282(10) 0.0226(11) 0.0223(10) 0.0092(9) 0.0053(8) 0.0095(8)
C9 0.0270(10) 0.0276(12) 0.0277(11) 0.0163(10) 0.0011(8) 0.0059(9)
C15 0.0279(10) 0.0270(11) 0.0255(11) 0.0142(9) 0.0053(8) 0.0092(9)
C6 0.0234(9) 0.0237(11) 0.0245(11) 0.0133(9) 0.0051(8) 0.0043(8)
C23 0.0282(10) 0.0246(11) 0.0248(11) 0.0111(9) 0.0020(8) 0.0049(9)
C16 0.0282(10) 0.0306(12) 0.0242(11) 0.0184(9) 0.0028(8) 0.0078(9)
C2 0.0367(11) 0.0308(12) 0.0263(12) 0.0144(10) 0.0006(9) 0.0038(9)
C1 0.0286(10) 0.0262(11) 0.0241(11) 0.0135(9) 0.0055(8) 0.0045(8)
C21 0.0332(11) 0.0362(13) 0.0332(12) 0.0202(11) 0.0068(9) 0.0120(10)
C22 0.0264(10) 0.0260(11) 0.0248(11) 0.0123(9) 0.0033(8) 0.0075(8)
C25 0.0272(10) 0.0331(12) 0.0256(11) 0.0149(10) 0.0010(8) 0.0058(9)
C28 0.0390(11) 0.0338(13) 0.0294(12) 0.0195(10) 0.0029(9) 0.0058(10)
C10 0.0310(11) 0.0342(13) 0.0364(12) 0.0209(10) 0.0061(9) 0.0091(10)
C18 0.0395(12) 0.0394(14) 0.0293(12) 0.0209(11) 0.0016(9) 0.0030(10)
C29 0.0318(10) 0.0252(11) 0.0260(11) 0.0102(10) 0.0024(8) 0.0027(9)
C17 0.0324(10) 0.0320(12) 0.0281(12) 0.0185(10) 0.0042(9) 0.0075(9)
C3 0.0356(11) 0.0365(13) 0.0343(13) 0.0231(11) 0.0041(9) 0.0097(10)
C27 0.0367(11) 0.0382(14) 0.0380(13) 0.0221(11) -0.0019(10) 0.0101(10)
C14 0.0361(11) 0.0360(13) 0.0276(12) 0.0143(11) 0.0038(9) 0.0077(10)
C5 0.0332(11) 0.0262(11) 0.0260(11) 0.0127(9) 0.0063(9) 0.0074(9)
C8 0.0314(10) 0.0275(12) 0.0240(11) 0.0098(10) 0.0025(8) 0.0046(9)
C4 0.0356(11) 0.0318(12) 0.0375(13) 0.0211(11) 0.0104(9) 0.0134(10)
C19 0.0283(11) 0.0548(16) 0.0398(14) 0.0312(13) 0.0016(10) 0.0049(11)
C20 0.0338(11) 0.0525(16) 0.0439(14) 0.0311(13) 0.0139(10) 0.0193(11)
C26 0.0336(11) 0.0397(14) 0.0351(13) 0.0195(11) 0.0046(9) 0.0161(10)
C13 0.0416(12) 0.0404(15) 0.0332(13) 0.0159(12) 0.0000(10) -0.0012(11)
C12 0.0277(11) 0.0516(16) 0.0458(15) 0.0295(13) -0.0018(10) -0.0018(10)
C11 0.0330(11) 0.0469(15) 0.0506(15) 0.0314(13) 0.0121(10) 0.0148(11)
C24 0.0243(9) 0.0233(11) 0.0224(10) 0.0093(9) -0.0009(8) 0.0021(8)

loop_
_atom_type_symbol
_atom_type_description
_atom_type_scat_dispersion_real
_atom_type_scat_dispersion_imag
_atom_type_scat_source
C C 0.0033 0.0016 'International Tables Vol C Tables 4.2.6.8 and 6.1.1.4'
H H 0.0000 0.0000 'International Tables Vol C Tables 4.2.6.8 and 6.1.1.4'
O O 0.0106 0.0060 'International Tables Vol C Tables 4.2.6.8 and 6.1.1.4'

loop_
_geom_angle_atom_site_label_1
_geom_angle_atom_site_label_2
_geom_angle_atom_site_label_3
_geom_angle
C8 O2 C7 111.26(15)
O2 C7 C9 108.33(14)
O2 C7 C15 107.38(16)
O2 C7 C6 102.97(15)
C9 C7 C15 111.55(16)
C6 C7 C9 112.66(16)
C6 C7 C15 113.34(14)
C10 C9 C7 120.73(18)
C10 C9 C14 119.03(18)
C14 C9 C7 120.23(16)
C16 C15 C7 112.70(16)
C16 C15 C22 111.99(16)
C22 C15 C7 109.66(14)
C1 C6 C7 108.74(17)
C1 C6 C5 120.17(18)
C5 C6 C7 131.07(18)
O3 C23 C22 120.50(18)
O3 C23 C24 120.71(18)
C24 C23 C22 118.75(16)
C21 C16 C15 119.48(19)
C21 C16 C17 118.19(18)
C17 C16 C15 122.32(16)
C3 C2 C1 117.3(2)
C6 C1 C2 122.62(19)
C6 C1 C8 108.88(17)
C2 C1 C8 128.49(19)
C20 C21 C16 121.0(2)
C23 C22 C15 113.93(15)
C26 C25 C24 120.78(19)
C29 C28 C27 120.6(2)
C11 C10 C9 119.9(2)
C19 C18 C17 120.1(2)
C28 C29 C24 120.69(18)
C18 C17 C16 120.86(18)
C2 C3 C4 120.45(19)
C26 C27 C28 119.49(19)
C13 C14 C9 120.55(19)
C4 C5 C6 117.23(19)
O2 C8 C1 108.14(17)
O1 C8 O2 121.01(19)
O1 C8 C1 130.8(2)
C3 C4 C5 122.21(19)
C18 C19 C20 119.7(2)
C19 C20 C21 120.18(18)
C27 C26 C25 120.23(19)
C12 C13 C14 120.2(2)
C13 C12 C11 119.3(2)
C12 C11 C10 120.9(2)
C25 C24 C23 122.05(17)
C25 C24 C29 118.17(18)
C29 C24 C23 119.77(17)

loop_
_geom_bond_atom_site_label_1
_geom_bond_atom_site_label_2
_geom_bond_distance
O2 C7 1.463(2)
O2 C8 1.363(2)
O3 C23 1.225(2)
O1 C8 1.203(2)
C7 C9 1.526(3)
C7 C15 1.556(3)
C7 C6 1.517(3)
C9 C10 1.387(3)
C9 C14 1.389(3)
C15 C16 1.522(3)
C15 C22 1.532(3)
C6 C1 1.372(3)
C6 C5 1.397(3)
C23 C22 1.501(3)
C23 C24 1.484(3)
C16 C21 1.391(3)
C16 C17 1.394(3)
C2 C1 1.391(3)
C2 C3 1.381(3)
C1 C8 1.464(3)
C21 C20 1.386(3)
C25 C26 1.389(3)
C25 C24 1.396(3)
C28 C29 1.377(3)
C28 C27 1.387(3)
C10 C11 1.387(3)
C18 C17 1.391(3)
C18 C19 1.381(3)
C29 C24 1.399(3)
C3 C4 1.385(3)
C27 C26 1.380(3)
C14 C13 1.388(3)
C5 C4 1.387(3)
C19 C20 1.385(3)
C13 C12 1.377(3)
C12 C11 1.380(3)
